data_7000911
loop_
_publ_author_name
'Logacheva, Nadezhda M.'
'Baulin, Vladimir E.'
'Tsivadze, Aslan Yu.'
'Pyatova, Elena N.'
'Ivanova, Irina S.'
'Velikodny, Yurii A.'
'Chernyshev, Vladimir V.'

_publ_section_title
;
 Ni(II), Co(II), Cu(II), Zn(II) and Na(I) complexes of a hybrid ligand
 4&#x2032;-(4&#x2034;-benzo-15-crown-5)-methyloxy-2,2&#x2032;:6&#x2032;,2&#x2033;-terpyridine
;
_journal_issue 14
_journal_name_full 'Dalton Transactions'
_journal_page_first 2482
_journal_page_last 2489
_journal_paper_doi 10.1039/b819805e
_journal_year 2009
_chemical_formula_moiety 'C60 H62 Co N6 O12, 2(P F6), 3(H2 O)'
_chemical_formula_sum 'C60 H68 Co F12 N6 O15 P2'
_chemical_formula_weight 1462.07
_chemical_name_common
;
Bis(4'-(4'''-benzo-15-crown-5)-methyloxy-2,2':6',2''-
terpyridine)cobalt(ii) bis(hexafluorophosphate) trihydrate
;
_chemical_name_systematic
;
Bis[4'-(4'''-benzo-15-crown-5)-methyloxy-2,2':6',2''-terpyridine]cobalt(II)
bis(hexafluorophosphate) trihydrate

;
_space_group_IT_number 56
_symmetry_cell_setting orthorhombic
_symmetry_space_group_name_Hall '-P 2ab 2ac'
_symmetry_space_group_name_H-M 'P c c n'
_audit_creation_method SHELXL-97
_cell_angle_alpha 90.00
_cell_angle_beta 90.00
_cell_angle_gamma 90.00
_cell_formula_units_Z 4
_cell_length_a 12.636(2)
_cell_length_b 20.828(2)
_cell_length_c 25.056(3)
_cell_measurement_reflns_used 2014
_cell_measurement_temperature 295(2)
_cell_measurement_theta_max 40.00
_cell_measurement_theta_min 3.55
_cell_volume 6594.3(15)
_computing_cell_refinement 'MRIA (Zlokazov & Chernyshev, 1992)'
_computing_data_collection 'local program'
_computing_data_reduction 'local program'
_computing_molecular_graphics 'PLATON (Spek, 2003)'
_computing_publication_material ' MRIA, SHELXL97 (Sheldrick, 1997)'
_computing_structure_refinement MRIA
_computing_structure_solution MRIA
_diffrn_ambient_temperature 295(2)
_diffrn_detector_type 'Imaging Plate'
_diffrn_measurement_device 'Guinier camera G670'
_diffrn_radiation_monochromator 'Curved Germanium (111)'
_diffrn_radiation_source 'line-focus sealed tube'
_diffrn_radiation_type CuK\a~1~
_diffrn_radiation_wavelength 1.5406
_diffrn_source 'Fine focus X-ray tube'
_diffrn_source_target Cu
_exptl_absorpt_coefficient_mu 3.407
_exptl_absorpt_correction_type none
_exptl_crystal_density_diffrn 1.473
_exptl_crystal_density_method 'not measured'
_exptl_crystal_F_000 3020
_pd_char_colour brown
_pd_char_particle_morphology 'no specific habit'
_pd_instr_location
;
Dept. of Chemistry, Moscow State University, 119991 Moscow, Russia
;
_pd_meas_2theta_range_inc 0.01
_pd_meas_2theta_range_max 80.00
_pd_meas_2theta_range_min 5.00
_pd_meas_number_of_points 7501
_pd_meas_scan_method cont
_pd_proc_2theta_range_inc 0.01
_pd_proc_2theta_range_max 80.00
_pd_proc_2theta_range_min 4.00
_pd_proc_ls_background_function 'Chebyshev polynomial up to the 5th order'
_pd_proc_ls_pref_orient_corr
;
March-Dollase (Dollase, 1986);
direction of preferred orientation - 010,
texture parameter r=0.89(1).
;
_pd_proc_ls_profile_function 'split-type pseudo-Voigt (Toraya, 1986)'
_pd_proc_ls_prof_R_factor 0.0092
_pd_proc_ls_prof_wR_expected 0.0091
_pd_proc_ls_prof_wR_factor 0.0119
_pd_proc_wavelength 1.5406
_pd_spec_mounting
;
?
;
_pd_spec_mount_mode transmission
_pd_spec_shape flat_sheet
_pd_spec_size_axial 15
_pd_spec_size_equat 1
_pd_spec_size_thick 1
_refine_diff_density_max 0.947
_refine_diff_density_min -0.723
_refine_diff_density_rms 0.305
_refine_ls_extinction_method none
_refine_ls_goodness_of_fit_all 1.3163
_refine_ls_hydrogen_treatment noref
_refine_ls_matrix_type fullcycle
_refine_ls_number_constraints 45
_refine_ls_number_parameters 185
_refine_ls_number_restraints 199
_refine_ls_shift/su_max .006
_refine_ls_shift/su_mean .002
_refine_ls_structure_factor_coef Inet
_refine_ls_weighting_scheme sigma
_cod_data_source_file b819805e.txt
_cod_data_source_block 2
_cod_database_code 7000911

loop_
_symmetry_equiv_pos_as_xyz
'x, y, z'
'-x+1/2, -y+1/2, z'
'x+1/2, -y, -z+1/2'
'-x, y+1/2, -z+1/2'
'-x, -y, -z'
'x-1/2, y-1/2, -z'
'-x-1/2, y, z-1/2'
'x, -y-1/2, z-1/2'

loop_
_atom_site_label
_atom_site_type_symbol
_atom_site_fract_x
_atom_site_fract_y
_atom_site_fract_z
_atom_site_U_iso_or_equiv
_atom_site_adp_type
_atom_site_occupancy
_atom_site_symmetry_multiplicity
_atom_site_calc_flag
_atom_site_refinement_flags
_atom_site_disorder_assembly
_atom_site_disorder_group
Co Co 0.7500 0.2500 0.4267(23) 0.044(8) Uiso 1 2 d S . .
O1 O 1.1784(21) 0.1051(26) 0.4098(29) 0.057(6) Uiso 1 1 d . . .
O2 O 1.4580(20) -0.0563(24) 0.3252(27) 0.057(6) Uiso 1 1 d . . .
O3 O 1.3889(24) -0.1811(29) 0.3225(29) 0.057(6) Uiso 1 1 d . . .
O4 O 1.4610(22) -0.2628(27) 0.4109(31) 0.057(6) Uiso 1 1 d . . .
O5 O 1.6220(21) -0.1739(26) 0.4562(29) 0.057(6) Uiso 1 1 d . . .
O6 O 1.5944(23) -0.0559(28) 0.3979(32) 0.057(6) Uiso 1 1 d . . .
N1 N 0.8313(22) 0.2998(24) 0.3634(30) 0.057(6) Uiso 1 1 d . . .
N2 N 0.8910(25) 0.2017(26) 0.4217(29) 0.057(6) Uiso 1 1 d . . .
N3 N 0.7449(21) 0.1746(27) 0.4868(31) 0.057(6) Uiso 1 1 d . . .
C1 C 0.7980(24) 0.3503(30) 0.3341(32) 0.057(6) Uiso 1 1 d . . .
H1 H 0.7314 0.3674 0.3410 0.068 Uiso 1 1 calc . . .
C2 C 0.8591(23) 0.3779(32) 0.2940(35) 0.057(6) Uiso 1 1 d . . .
H2 H 0.8345 0.4127 0.2743 0.068 Uiso 1 1 calc . . .
C3 C 0.9598(26) 0.3510(29) 0.2844(36) 0.057(6) Uiso 1 1 d . . .
H3 H 1.0029 0.3683 0.2580 0.068 Uiso 1 1 calc . . .
C4 C 0.9942(24) 0.3002(32) 0.3134(34) 0.057(6) Uiso 1 1 d . . .
H4 H 1.0604 0.2823 0.3070 0.068 Uiso 1 1 calc . . .
C5 C 0.9283(23) 0.2752(30) 0.3531(34) 0.057(6) Uiso 1 1 d . . .
C6 C 0.9635(25) 0.2206(31) 0.3850(35) 0.057(6) Uiso 1 1 d . . .
C7 C 1.0619(26) 0.1906(31) 0.3785(37) 0.057(6) Uiso 1 1 d . . .
H7 H 1.1093 0.2051 0.3528 0.068 Uiso 1 1 calc . . .
C8 C 1.0880(24) 0.1383(33) 0.4114(32) 0.057(6) Uiso 1 1 d . . .
C9 C 1.0122(27) 0.1184(32) 0.4499(33) 0.057(6) Uiso 1 1 d . . .
H9 H 1.0267 0.0840 0.4724 0.068 Uiso 1 1 calc . . .
C10 C 0.9170(25) 0.1504(30) 0.4538(34) 0.057(6) Uiso 1 1 d . . .
C11 C 0.8309(26) 0.1355(29) 0.4915(31) 0.057(6) Uiso 1 1 d . . .
C12 C 0.8363(27) 0.0864(34) 0.5282(35) 0.057(6) Uiso 1 1 d . . .
H12 H 0.8963 0.0606 0.5302 0.068 Uiso 1 1 calc . . .
C13 C 0.7507(25) 0.0757(32) 0.5624(32) 0.057(6) Uiso 1 1 d . . .
H13 H 0.7527 0.0428 0.5875 0.068 Uiso 1 1 calc . . .
C14 C 0.6625(26) 0.1153(34) 0.5581(33) 0.057(6) Uiso 1 1 d . . .
H14 H 0.6043 0.1095 0.5803 0.068 Uiso 1 1 calc . . .
C15 C 0.6630(23) 0.1637(30) 0.5200(34) 0.057(6) Uiso 1 1 d . . .
H15 H 0.6037 0.1900 0.5173 0.068 Uiso 1 1 calc . . .
C16 C 1.2794(24) 0.1372(32) 0.3978(36) 0.057(6) Uiso 1 1 d . . .
H16A H 1.2931 0.1706 0.4239 0.068 Uiso 1 1 calc . . .
H16B H 1.2764 0.1568 0.3627 0.068 Uiso 1 1 calc . . .
C17 C 1.3662(25) 0.0877(32) 0.3995(36) 0.057(6) Uiso 1 1 d . . .
C18 C 1.3672(25) 0.0381(34) 0.3607(32) 0.057(6) Uiso 1 1 d . . .
H18 H 1.3135 0.0362 0.3354 0.068 Uiso 1 1 calc . . .
C19 C 1.4467(26) -0.0073(35) 0.3600(31) 0.057(6) Uiso 1 1 d . . .
C20 C 1.5282(27) -0.0057(31) 0.4006(35) 0.057(6) Uiso 1 1 d . . .
C21 C 1.5270(24) 0.0431(30) 0.4381(33) 0.057(6) Uiso 1 1 d . . .
H21 H 1.5810 0.0457 0.4632 0.068 Uiso 1 1 calc . . .
C22 C 1.4448(23) 0.0889(32) 0.4387(34) 0.057(6) Uiso 1 1 d . . .
H22 H 1.4429 0.1200 0.4653 0.068 Uiso 1 1 calc . . .
C23 C 1.3732(25) -0.0742(30) 0.2905(35) 0.057(6) Uiso 1 1 d . . .
H23A H 1.3727 -0.0471 0.2590 0.068 Uiso 1 1 calc . . .
H23B H 1.3058 -0.0697 0.3086 0.068 Uiso 1 1 calc . . .
C24 C 1.3918(26) -0.1436(33) 0.2750(31) 0.057(6) Uiso 1 1 d . . .
H24A H 1.3373 -0.1578 0.2504 0.068 Uiso 1 1 calc . . .
H24B H 1.4600 -0.1481 0.2577 0.068 Uiso 1 1 calc . . .
C25 C 1.4123(27) -0.2468(32) 0.3144(32) 0.057(6) Uiso 1 1 d . . .
H25A H 1.4837 -0.2511 0.3006 0.068 Uiso 1 1 calc . . .
H25B H 1.3638 -0.2646 0.2883 0.068 Uiso 1 1 calc . . .
C26 C 1.4026(23) -0.2835(34) 0.3663(33) 0.057(6) Uiso 1 1 d . . .
H26A H 1.3285 -0.2836 0.3763 0.068 Uiso 1 1 calc . . .
H26B H 1.4223 -0.3277 0.3592 0.068 Uiso 1 1 calc . . .
C27 C 1.5741(24) -0.2690(30) 0.4049(34) 0.057(6) Uiso 1 1 d . . .
H27A H 1.5953 -0.3136 0.4014 0.068 Uiso 1 1 calc . . .
H27B H 1.5999 -0.2448 0.3745 0.068 Uiso 1 1 calc . . .
C28 C 1.6099(25) -0.2418(29) 0.4545(37) 0.057(6) Uiso 1 1 d . . .
H28A H 1.5602 -0.2541 0.4822 0.068 Uiso 1 1 calc . . .
H28B H 1.6775 -0.2611 0.4633 0.068 Uiso 1 1 calc . . .
C29 C 1.7029(25) -0.1406(32) 0.4292(34) 0.057(6) Uiso 1 1 d . . .
H29A H 1.7048 -0.1526 0.3918 0.068 Uiso 1 1 calc . . .
H29B H 1.7713 -0.1497 0.4450 0.068 Uiso 1 1 calc . . .
C30 C 1.6745(26) -0.0687(30) 0.4355(32) 0.057(6) Uiso 1 1 d . . .
H30A H 1.6494 -0.0601 0.4714 0.068 Uiso 1 1 calc . . .
H30B H 1.7360 -0.0421 0.4287 0.068 Uiso 1 1 calc . . .
P1 P 0.9564(16) -0.0140(23) 0.3420(24) 0.046(7) Uiso 1 1 d . . .
F11 F 0.8371(17) -0.0275(21) 0.3286(24) 0.106(12) Uiso 1 1 d . . .
F12 F 1.0760(19) -0.0009(24) 0.3549(26) 0.106(12) Uiso 1 1 d . . .
F13 F 0.9268(16) 0.0029(23) 0.4007(27) 0.106(12) Uiso 1 1 d . . .
F14 F 0.9413(18) 0.0577(22) 0.3251(24) 0.106(12) Uiso 1 1 d . . .
F15 F 0.9867(18) -0.0315(22) 0.2823(25) 0.106(12) Uiso 1 1 d . . .
F16 F 0.9716(16) -0.0867(25) 0.3577(26) 0.106(12) Uiso 1 1 d . . .
O1W O 0.2500 0.2500 0.2735(29) 0.082(9) Uiso 1 2 d S . .
H1W H 0.2433 0.2170 0.2540 0.123 Uiso 1 1 d . . .
O2W O 0.1721(21) 0.1151(28) 0.2275(30) 0.093(11) Uiso 1 1 d . . .
H2W1 H 0.1131 0.0964 0.2227 0.123 Uiso 1 1 d . . .
H2W2 H 0.2235 0.0901 0.2204 0.123 Uiso 1 1 d . . .

loop_
_atom_type_symbol
_atom_type_description
_atom_type_scat_dispersion_real
_atom_type_scat_dispersion_imag
_atom_type_scat_source
Co Co -2.3653 3.6143 'International Tables Vol C Tables 4.2.6.8 and 6.1.1.4'
P P 0.2955 0.4335 'International Tables Vol C Tables 4.2.6.8 and 6.1.1.4'
F F 0.0727 0.0534 'International Tables Vol C Tables 4.2.6.8 and 6.1.1.4'
O O 0.0492 0.0322 'International Tables Vol C Tables 4.2.6.8 and 6.1.1.4'
N N 0.0311 0.0180 'International Tables Vol C Tables 4.2.6.8 and 6.1.1.4'
C C 0.0181 0.0091 'International Tables Vol C Tables 4.2.6.8 and 6.1.1.4'
H H 0.0000 0.0000 'International Tables Vol C Tables 4.2.6.8 and 6.1.1.4'

loop_
_geom_angle_atom_site_label_1
_geom_angle_atom_site_label_2
_geom_angle_atom_site_label_3
_geom_angle
_geom_angle_site_symmetry_1
_geom_angle_site_symmetry_3
_geom_angle_publ_flag
N1 Co N2 77(2) . . ?
N1 Co N3 150.7(13) . . ?
N1 Co N1 85(3) . 2_655 ?
N1 Co N2 98(2) . 2_655 ?
N1 Co N3 99(2) . 2_655 ?
N2 Co N3 74(2) . . ?
N1 Co N2 98(2) 2_655 . ?
N2 Co N2 173(4) . 2_655 ?
N2 Co N3 112(2) . 2_655 ?
N1 Co N3 99(2) 2_655 . ?
N2 Co N3 112(2) 2_655 . ?
N3 Co N3 92(3) . 2_655 ?
N1 Co N2 77(2) 2_655 2_655 ?
N1 Co N3 150.7(13) 2_655 2_655 ?
N2 Co N3 74(2) 2_655 2_655 ?
F13 P1 F15 179(3) . . ?
F13 P1 F16 90(4) . . ?
F14 P1 F15 90(3) . . ?
F14 P1 F16 179(4) . . ?
F15 P1 F16 89(4) . . ?
F11 P1 F12 180(6) . . ?
F11 P1 F13 90(3) . . ?
F11 P1 F14 90(2) . . ?
F11 P1 F15 90(3) . . ?
F11 P1 F16 90(3) . . ?
F12 P1 F13 90(4) . . ?
F12 P1 F14 90(3) . . ?
F12 P1 F15 90(3) . . ?
F12 P1 F16 90(2) . . ?
F13 P1 F14 91(3) . . ?
C8 O1 C16 121(6) . . ?
C19 O2 C23 121(4) . . ?
C24 O3 C25 114(6) . . ?
C26 O4 C27 114(6) . . ?
C28 O5 C29 123(5) . . ?
C20 O6 C30 124(7) . . ?
H2W1 O2W H2W2 110.85 . . ?
Co N1 C5 112(4) . . ?
Co N1 C1 129(3) . . ?
C1 N1 C5 119(6) . . ?
C6 N2 C10 117(4) . . ?
Co N2 C6 119(5) . . ?
Co N2 C10 124(4) . . ?
C11 N3 C15 117(6) . . ?
Co N3 C11 118(4) . . ?
Co N3 C15 125(4) . . ?
N1 C1 C2 123(4) . . ?
C1 C2 C3 117(6) . . ?
C2 C3 C4 120(7) . . ?
C3 C4 C5 119(4) . . ?
C4 C5 C6 120(4) . . ?
N1 C5 C4 122(6) . . ?
N1 C5 C6 119(5) . . ?
C5 C6 C7 124(7) . . ?
N2 C6 C5 113(4) . . ?
N2 C6 C7 123(7) . . ?
C6 C7 C8 120(6) . . ?
O1 C8 C9 116(6) . . ?
O1 C8 C7 127(6) . . ?
C7 C8 C9 117(4) . . ?
C8 C9 C10 120(6) . . ?
N2 C10 C9 123(5) . . ?
C9 C10 C11 126(6) . . ?
N2 C10 C11 111(4) . . ?
N3 C11 C12 122(5) . . ?
N3 C11 C10 114(6) . . ?
C10 C11 C12 123(4) . . ?
C11 C12 C13 119(5) . . ?
C12 C13 C14 119(6) . . ?
C13 C14 C15 119(5) . . ?
N3 C15 C14 123(4) . . ?
O1 C16 C17 109(5) . . ?
C16 C17 C18 119(6) . . ?
C16 C17 C22 122(7) . . ?
C18 C17 C22 119(5) . . ?
C17 C18 C19 121(5) . . ?
O2 C19 C18 127(6) . . ?
C18 C19 C20 120(7) . . ?
O2 C19 C20 113(5) . . ?
O6 C20 C19 113(7) . . ?
O6 C20 C21 128(7) . . ?
C19 C20 C21 119(5) . . ?
C20 C21 C22 121(5) . . ?
C17 C22 C21 120(6) . . ?
O2 C23 C24 106(4) . . ?
O3 C24 C23 108(6) . . ?
O3 C25 C26 110(6) . . ?
O4 C26 C25 120(5) . . ?
O4 C27 C28 101(5) . . ?
O5 C28 C27 117(7) . . ?
O5 C29 C30 105(4) . . ?
O6 C30 C29 107(5) . . ?
N1 C1 H1 118 . . ?
C2 C1 H1 118 . . ?
C3 C2 H2 121 . . ?
C1 C2 H2 121 . . ?
C2 C3 H3 120 . . ?
C4 C3 H3 119 . . ?
C5 C4 H4 120 . . ?
C3 C4 H4 120 . . ?
C6 C7 H7 120 . . ?
C8 C7 H7 119 . . ?
C8 C9 H9 120 . . ?
C10 C9 H9 120 . . ?
C11 C12 H12 119 . . ?
C13 C12 H12 120 . . ?
C12 C13 H13 120 . . ?
C14 C13 H13 119 . . ?
C13 C14 H14 121 . . ?
C15 C14 H14 119 . . ?
N3 C15 H15 118 . . ?
C14 C15 H15 118 . . ?
O1 C16 H16A 110 . . ?
O1 C16 H16B 110 . . ?
C17 C16 H16A 109 . . ?
H16A C16 H16B 107 . . ?
C17 C16 H16B 110 . . ?
C17 C18 H18 119 . . ?
C19 C18 H18 119 . . ?
C22 C21 H21 119 . . ?
C20 C21 H21 119 . . ?
C17 C22 H22 119 . . ?
C21 C22 H22 120 . . ?
O2 C23 H23B 112 . . ?
O2 C23 H23A 110 . . ?
H23A C23 H23B 109 . . ?
C24 C23 H23A 111 . . ?
C24 C23 H23B 110 . . ?
O3 C24 H24A 110 . . ?
C23 C24 H24B 109 . . ?
O3 C24 H24B 110 . . ?
C23 C24 H24A 109 . . ?
H24A C24 H24B 108 . . ?
O3 C25 H25B 109 . . ?
C26 C25 H25A 109 . . ?
C26 C25 H25B 110 . . ?
H25A C25 H25B 109 . . ?
O3 C25 H25A 108 . . ?
O4 C26 H26A 107 . . ?
O4 C26 H26B 106 . . ?
C25 C26 H26B 107 . . ?
H26A C26 H26B 108 . . ?
C25 C26 H26A 107 . . ?
O4 C27 H27A 111 . . ?
C28 C27 H27A 111 . . ?
C28 C27 H27B 111 . . ?
O4 C27 H27B 111 . . ?
H27A C27 H27B 109 . . ?
C27 C28 H28A 108 . . ?
C27 C28 H28B 109 . . ?
H28A C28 H28B 109 . . ?
O5 C28 H28B 107 . . ?
O5 C28 H28A 107 . . ?
C30 C29 H29A 109 . . ?
O5 C29 H29A 111 . . ?
O5 C29 H29B 110 . . ?
H29A C29 H29B 109 . . ?
C30 C29 H29B 110 . . ?
O6 C30 H30B 111 . . ?
O6 C30 H30A 110 . . ?
H30A C30 H30B 107 . . ?
C29 C30 H30A 110 . . ?
C29 C30 H30B 110 . . ?

loop_
_geom_bond_atom_site_label_1
_geom_bond_atom_site_label_2
_geom_bond_distance
_geom_bond_site_symmetry_2
_geom_bond_publ_flag
Co N1 2.17(7) . ?
Co N2 2.05(4) . ?
Co N3 2.17(8) . ?
Co N1 2.17(7) 2_655 ?
Co N2 2.05(4) 2_655 ?
Co N3 2.17(8) 2_655 ?
P1 F15 1.60(7) . ?
P1 F16 1.58(6) . ?
P1 F12 1.57(4) . ?
P1 F13 1.57(9) . ?
P1 F11 1.57(3) . ?
P1 F14 1.57(6) . ?
O1 C16 1.47(6) . ?
O1 C8 1.33(6) . ?
O2 C23 1.44(8) . ?
O2 C19 1.35(10) . ?
O3 C24 1.41(10) . ?
O3 C25 1.42(9) . ?
O4 C26 1.41(9) . ?
O4 C27 1.44(4) . ?
O5 C29 1.41(7) . ?
O5 C28 1.43(9) . ?
O6 C20 1.34(8) . ?
O6 C30 1.40(8) . ?
O1W H1W 0.85 . ?
O2W H2W2 0.85 . ?
O2W H2W1 0.85 . ?
N1 C5 1.36(5) . ?
N1 C1 1.34(8) . ?
N2 C6 1.37(9) . ?
N2 C10 1.39(9) . ?
N3 C15 1.35(7) . ?
N3 C11 1.37(7) . ?
C1 C2 1.39(10) . ?
C2 C3 1.42(6) . ?
C3 C4 1.36(10) . ?
C4 C5 1.40(9) . ?
C5 C6 1.45(10) . ?
C6 C7 1.40(6) . ?
C7 C8 1.40(10) . ?
C8 C9 1.43(8) . ?
C9 C10 1.38(6) . ?
C10 C11 1.46(8) . ?
C11 C12 1.38(11) . ?
C12 C13 1.39(8) . ?
C13 C14 1.38(6) . ?
C14 C15 1.40(10) . ?
C16 C17 1.50(7) . ?
C17 C18 1.43(11) . ?
C17 C22 1.40(9) . ?
C18 C19 1.38(8) . ?
C19 C20 1.45(10) . ?
C20 C21 1.38(11) . ?
C21 C22 1.41(7) . ?
C23 C24 1.52(9) . ?
C25 C26 1.51(10) . ?
C27 C28 1.42(11) . ?
C29 C30 1.55(9) . ?
C1 H1 0.93 . ?
C2 H2 0.93 . ?
C3 H3 0.93 . ?
C4 H4 0.93 . ?
C7 H7 0.93 . ?
C9 H9 0.93 . ?
C12 H12 0.93 . ?
C13 H13 0.93 . ?
C14 H14 0.93 . ?
C15 H15 0.93 . ?
C16 H16B 0.97 . ?
C16 H16A 0.97 . ?
C18 H18 0.93 . ?
C21 H21 0.93 . ?
C22 H22 0.93 . ?
C23 H23A 0.97 . ?
C23 H23B 0.97 . ?
C24 H24B 0.97 . ?
C24 H24A 0.97 . ?
C25 H25A 0.97 . ?
C25 H25B 0.97 . ?
C26 H26A 0.97 . ?
C26 H26B 0.97 . ?
C27 H27B 0.97 . ?
C27 H27A 0.97 . ?
C28 H28B 0.97 . ?
C28 H28A 0.97 . ?
C29 H29A 0.97 . ?
C29 H29B 0.97 . ?
C30 H30B 0.97 . ?
C30 H30A 0.97 . ?
